data_7248411
loop_
_publ_author_name
'Igoa Salda\~na, Fernando'
'L\'opez, Agust\'in'
'Gonz\'alez-Platas, Javier'
'Suescun, Leopoldo'
'Kremer, Carlos'
'Torres, Julia'

_publ_section_title
;
 Extended isomerism in heteronuclear metal--organic frameworks: synthetic
 strategies and crystal structures of lanthanide--cobalt--oxydiacetate
 systems
;
_journal_issue 19
_journal_name_full CrystEngComm
_journal_page_first 2560
_journal_page_last 2570
_journal_paper_doi 10.1039/D4CE00168K
_journal_volume 26
_journal_year 2024
_chemical_formula_moiety 'C24 H24 Co2 O30 Yb2, Co H6 O6, 2(O)'
_chemical_formula_sum 'C24 H30 Co3 O38 Yb2'
_chemical_formula_weight 1449.35
_space_group_crystal_system cubic
_space_group_IT_number 228
_space_group_name_Hall '-F 4ud 2vw 3'
_space_group_name_H-M_alt 'F d -3 c :2'
_atom_sites_solution_hydrogens mixed
_atom_sites_solution_primary dual
_audit_creation_date 2023-08-29
_audit_creation_method
;
Olex2 1.5
(compiled 2023.08.24 svn.re1ec1418 for OlexSys, GUI svn.r6817)
;
_audit_update_record
;
2023-12-28 deposited with the CCDC.	2024-04-11 downloaded from the CCDC.
;
_cell_angle_alpha 90
_cell_angle_beta 90
_cell_angle_gamma 90
_cell_formula_units_Z 16
_cell_length_a 25.4426(10)
_cell_length_b 25.4426(10)
_cell_length_c 25.4426(10)
_cell_measurement_reflns_used 1764
_cell_measurement_temperature 298(2)
_cell_measurement_theta_max 30.7130
_cell_measurement_theta_min 3.8920
_cell_volume 16469.7(11)
_computing_cell_refinement 'CrysAlisPro 1.171.40.75a (Rigaku OD, 2020)'
_computing_data_collection 'CrysAlisPro 1.171.40.75a (Rigaku OD, 2020)'
_computing_data_reduction 'CrysAlisPro 1.171.40.75a (Rigaku OD, 2020)'
_computing_molecular_graphics 'Olex2 1.5 (Dolomanov et al., 2009)'
_computing_publication_material 'Olex2 1.5 (Dolomanov et al., 2009)'
_computing_structure_refinement 'SHELXL 2019/3 (Sheldrick, 2015)'
_computing_structure_solution 'SHELXT  (Sheldrick, 2015)'
_diffrn_ambient_temperature 298(2)
_diffrn_detector 'CCD plate'
_diffrn_detector_area_resol_mean 10.5953
_diffrn_detector_type Atlas
_diffrn_measured_fraction_theta_full 0.995
_diffrn_measured_fraction_theta_max 0.995
_diffrn_measurement_details
;
List of Runs (angles in degrees, time in seconds):

  # Type    Start    End  Width  t~exp~   \w     \q     \k     \f   Frames
#--------------------------------------------------------------------------
  1  \w    -34.00  47.00   1.00   60.00    --  -14.87  57.00-150.00   81
  2  \w     47.00  95.00   1.00   60.00    --   15.49 178.00  60.00   48
;
_diffrn_measurement_device 'four-circle diffractometer'
_diffrn_measurement_device_type 'SuperNova, Dual, Cu at home/near, Atlas'
_diffrn_measurement_method '\w scans'
_diffrn_orient_matrix_type 'CrysAlisPro convention (1999,Acta A55,543-557)'
_diffrn_orient_matrix_UB_11 -0.0207241000
_diffrn_orient_matrix_UB_12 -0.0028690000
_diffrn_orient_matrix_UB_13 0.0184456000
_diffrn_orient_matrix_UB_21 0.0096392000
_diffrn_orient_matrix_UB_22 -0.0251907000
_diffrn_orient_matrix_UB_23 0.0069106000
_diffrn_orient_matrix_UB_31 0.0159696000
_diffrn_orient_matrix_UB_32 0.0116251000
_diffrn_orient_matrix_UB_33 0.0197006000
_diffrn_radiation_monochromator mirror
_diffrn_radiation_probe x-ray
_diffrn_radiation_type 'Mo K\a'
_diffrn_radiation_wavelength 0.71073
_diffrn_reflns_av_R_equivalents 0.0454
_diffrn_reflns_av_unetI/netI 0.0167
_diffrn_reflns_Laue_measured_fraction_full 0.995
_diffrn_reflns_Laue_measured_fraction_max 0.995
_diffrn_reflns_limit_h_max 33
_diffrn_reflns_limit_h_min -20
_diffrn_reflns_limit_k_max 33
_diffrn_reflns_limit_k_min -23
_diffrn_reflns_limit_l_max 33
_diffrn_reflns_limit_l_min -33
_diffrn_reflns_number 12104
_diffrn_reflns_point_group_measured_fraction_full 0.995
_diffrn_reflns_point_group_measured_fraction_max 0.995
_diffrn_reflns_theta_full 25.242
_diffrn_reflns_theta_max 28.232
_diffrn_reflns_theta_min 3.924
_diffrn_source 'micro-focus sealed X-ray tube'
_diffrn_source_type 'SuperNova (Mo) X-ray Source'
_exptl_absorpt_coefficient_mu 5.806
_exptl_absorpt_correction_T_max 0.717
_exptl_absorpt_correction_T_min 0.648
_exptl_absorpt_correction_type gaussian
_exptl_absorpt_process_details
;
CrysAlisPro 1.171.40.75a (Rigaku Oxford Diffraction, 2020)
Numerical absorption correction based on gaussian integration over
			a multifaceted crystal model
Empirical absorption correction using spherical harmonics,
 implemented in SCALE3 ABSPACK scaling algorithm.
;
_exptl_crystal_colour 'light pink'
_exptl_crystal_colour_modifier light
_exptl_crystal_colour_primary pink
_exptl_crystal_density_diffrn 2.338
_exptl_crystal_description block
_exptl_crystal_F_000 11184
_exptl_crystal_size_max 0.111
_exptl_crystal_size_mid 0.102
_exptl_crystal_size_min 0.089
_refine_diff_density_max 1.603
_refine_diff_density_min -0.735
_refine_diff_density_rms 0.113
_refine_ls_extinction_method none
_refine_ls_goodness_of_fit_ref 1.074
_refine_ls_hydrogen_treatment constr
_refine_ls_matrix_type full
_refine_ls_number_parameters 60
_refine_ls_number_reflns 855
_refine_ls_number_restraints 0
_refine_ls_restrained_S_all 1.074
_refine_ls_R_factor_all 0.0536
_refine_ls_R_factor_gt 0.0293
_refine_ls_shift/su_max 0.000
_refine_ls_shift/su_mean 0.000
_refine_ls_structure_factor_coef Fsqd
_refine_ls_weighting_details 'w=1/[\s^2^(Fo^2^)+(0.0478P)^2^+88.1194P] where P=(Fo^2^+2Fc^2^)/3'
_refine_ls_weighting_scheme calc
_refine_ls_wR_factor_gt 0.0879
_refine_ls_wR_factor_ref 0.1072
_reflns_Friedel_coverage 0.000
_reflns_number_gt 510
_reflns_number_total 855
_reflns_threshold_expression 'I > 2\s(I)'
_cod_data_source_file d4ce00168k2.cif
_cod_data_source_block cub_ybcooda
_cod_depositor_comments 'Adding full bibliography for 7248398--7248415.cif.'
_cod_original_cell_volume 16470(2)
_cod_original_sg_symbol_Hall '-F 4cvw 2vw 3'
_cod_original_sg_symbol_H-M 'F d -3 c'
_cod_database_code 7248411
_shelx_shelxl_version_number 2019/3
_chemical_oxdiff_formula 'Yb2 Co3 C24 H30 O39'
_shelx_space_group_comment
;
The symmetry employed for this shelxl refinement is uniquely defined
by the following loop, which should always be used as a source of
symmetry information in preference to the above space-group names.
They are only intended as comments.
;
_reflns_odcompleteness_completeness 99.35
_reflns_odcompleteness_iscentric 1
_reflns_odcompleteness_theta 28.22
_olex2_refinement_description
;
1. Fixed Uiso
 At 1.2 times of:
  All C(H,H) groups
 At 1.5 times of:
  All O(H) groups
2. Others
 Fixed Sof: H1W(0.5) O2W(0.166667)
3.a Free rotating group:
 O1W(H1W)
3.b Secondary CH2 refined with riding coordinates:
 C2(H2A,H2B)
;
_olex2_submission_special_instructions 'No special instructions were received'
_oxdiff_exptl_absorpt_empirical_details
;
Empirical correction (ABSPACK) includes:
- Absorption correction using spherical harmonics
- Frame scaling
;
_oxdiff_exptl_absorpt_empirical_full_max 2.231
_oxdiff_exptl_absorpt_empirical_full_min 0.866

loop_
_space_group_symop_operation_xyz
'x, y, z'
'-x+1/4, -y+3/4, z+1/2'
'-x+3/4, y+1/2, -z+1/4'
'x+1/2, -y+1/4, -z+3/4'
'z, x, y'
'z+1/2, -x+1/4, -y+3/4'
'-z+1/4, -x+3/4, y+1/2'
'-z+3/4, x+1/2, -y+1/4'
'y, z, x'
'-y+3/4, z+1/2, -x+1/4'
'y+1/2, -z+1/4, -x+3/4'
'-y+1/4, -z+3/4, x+1/2'
'y+3/4, x+1/4, -z'
'-y+1/2, -x+1/2, -z+1/2'
'y+1/4, -x, z+3/4'
'-y, x+3/4, z+1/4'
'x+3/4, z+1/4, -y'
'-x, z+3/4, y+1/4'
'-x+1/2, -z+1/2, -y+1/2'
'x+1/4, -z, y+3/4'
'z+3/4, y+1/4, -x'
'z+1/4, -y, x+3/4'
'-z, y+3/4, x+1/4'
'-z+1/2, -y+1/2, -x+1/2'
'x, y+1/2, z+1/2'
'-x+1/4, -y+5/4, z+1'
'-x+3/4, y+1, -z+3/4'
'x+1/2, -y+3/4, -z+5/4'
'z, x+1/2, y+1/2'
'z+1/2, -x+3/4, -y+5/4'
'-z+1/4, -x+5/4, y+1'
'-z+3/4, x+1, -y+3/4'
'y, z+1/2, x+1/2'
'-y+3/4, z+1, -x+3/4'
'y+1/2, -z+3/4, -x+5/4'
'-y+1/4, -z+5/4, x+1'
'y+3/4, x+3/4, -z+1/2'
'-y+1/2, -x+1, -z+1'
'y+1/4, -x+1/2, z+5/4'
'-y, x+5/4, z+3/4'
'x+3/4, z+3/4, -y+1/2'
'-x, z+5/4, y+3/4'
'-x+1/2, -z+1, -y+1'
'x+1/4, -z+1/2, y+5/4'
'z+3/4, y+3/4, -x+1/2'
'z+1/4, -y+1/2, x+5/4'
'-z, y+5/4, x+3/4'
'-z+1/2, -y+1, -x+1'
'x+1/2, y, z+1/2'
'-x+3/4, -y+3/4, z+1'
'-x+5/4, y+1/2, -z+3/4'
'x+1, -y+1/4, -z+5/4'
'z+1/2, x, y+1/2'
'z+1, -x+1/4, -y+5/4'
'-z+3/4, -x+3/4, y+1'
'-z+5/4, x+1/2, -y+3/4'
'y+1/2, z, x+1/2'
'-y+5/4, z+1/2, -x+3/4'
'y+1, -z+1/4, -x+5/4'
'-y+3/4, -z+3/4, x+1'
'y+5/4, x+1/4, -z+1/2'
'-y+1, -x+1/2, -z+1'
'y+3/4, -x, z+5/4'
'-y+1/2, x+3/4, z+3/4'
'x+5/4, z+1/4, -y+1/2'
'-x+1/2, z+3/4, y+3/4'
'-x+1, -z+1/2, -y+1'
'x+3/4, -z, y+5/4'
'z+5/4, y+1/4, -x+1/2'
'z+3/4, -y, x+5/4'
'-z+1/2, y+3/4, x+3/4'
'-z+1, -y+1/2, -x+1'
'x+1/2, y+1/2, z'
'-x+3/4, -y+5/4, z+1/2'
'-x+5/4, y+1, -z+1/4'
'x+1, -y+3/4, -z+3/4'
'z+1/2, x+1/2, y'
'z+1, -x+3/4, -y+3/4'
'-z+3/4, -x+5/4, y+1/2'
'-z+5/4, x+1, -y+1/4'
'y+1/2, z+1/2, x'
'-y+5/4, z+1, -x+1/4'
'y+1, -z+3/4, -x+3/4'
'-y+3/4, -z+5/4, x+1/2'
'y+5/4, x+3/4, -z'
'-y+1, -x+1, -z+1/2'
'y+3/4, -x+1/2, z+3/4'
'-y+1/2, x+5/4, z+1/4'
'x+5/4, z+3/4, -y'
'-x+1/2, z+5/4, y+1/4'
'-x+1, -z+1, -y+1/2'
'x+3/4, -z+1/2, y+3/4'
'z+5/4, y+3/4, -x'
'z+3/4, -y+1/2, x+3/4'
'-z+1/2, y+5/4, x+1/4'
'-z+1, -y+1, -x+1/2'
'-x, -y, -z'
'x-1/4, y-3/4, -z-1/2'
'x-3/4, -y-1/2, z-1/4'
'-x-1/2, y-1/4, z-3/4'
'-z, -x, -y'
'-z-1/2, x-1/4, y-3/4'
'z-1/4, x-3/4, -y-1/2'
'z-3/4, -x-1/2, y-1/4'
'-y, -z, -x'
'y-3/4, -z-1/2, x-1/4'
'-y-1/2, z-1/4, x-3/4'
'y-1/4, z-3/4, -x-1/2'
'-y-3/4, -x-1/4, z'
'y-1/2, x-1/2, z-1/2'
'-y-1/4, x, -z-3/4'
'y, -x-3/4, -z-1/4'
'-x-3/4, -z-1/4, y'
'x, -z-3/4, -y-1/4'
'x-1/2, z-1/2, y-1/2'
'-x-1/4, z, -y-3/4'
'-z-3/4, -y-1/4, x'
'-z-1/4, y, -x-3/4'
'z, -y-3/4, -x-1/4'
'z-1/2, y-1/2, x-1/2'
'-x, -y+1/2, -z+1/2'
'x-1/4, y-1/4, -z'
'x-3/4, -y, z+1/4'
'-x-1/2, y+1/4, z-1/4'
'-z, -x+1/2, -y+1/2'
'-z-1/2, x+1/4, y-1/4'
'z-1/4, x-1/4, -y'
'z-3/4, -x, y+1/4'
'-y, -z+1/2, -x+1/2'
'y-3/4, -z, x+1/4'
'-y-1/2, z+1/4, x-1/4'
'y-1/4, z-1/4, -x'
'-y-3/4, -x+1/4, z+1/2'
'y-1/2, x, z'
'-y-1/4, x+1/2, -z-1/4'
'y, -x-1/4, -z+1/4'
'-x-3/4, -z+1/4, y+1/2'
'x, -z-1/4, -y+1/4'
'x-1/2, z, y'
'-x-1/4, z+1/2, -y-1/4'
'-z-3/4, -y+1/4, x+1/2'
'-z-1/4, y+1/2, -x-1/4'
'z, -y-1/4, -x+1/4'
'z-1/2, y, x'
'-x+1/2, -y, -z+1/2'
'x+1/4, y-3/4, -z'
'x-1/4, -y-1/2, z+1/4'
'-x, y-1/4, z-1/4'
'-z+1/2, -x, -y+1/2'
'-z, x-1/4, y-1/4'
'z+1/4, x-3/4, -y'
'z-1/4, -x-1/2, y+1/4'
'-y+1/2, -z, -x+1/2'
'y-1/4, -z-1/2, x+1/4'
'-y, z-1/4, x-1/4'
'y+1/4, z-3/4, -x'
'-y-1/4, -x-1/4, z+1/2'
'y, x-1/2, z'
'-y+1/4, x, -z-1/4'
'y+1/2, -x-3/4, -z+1/4'
'-x-1/4, -z-1/4, y+1/2'
'x+1/2, -z-3/4, -y+1/4'
'x, z-1/2, y'
'-x+1/4, z, -y-1/4'
'-z-1/4, -y-1/4, x+1/2'
'-z+1/4, y, -x-1/4'
'z+1/2, -y-3/4, -x+1/4'
'z, y-1/2, x'
'-x+1/2, -y+1/2, -z'
'x+1/4, y-1/4, -z-1/2'
'x-1/4, -y, z-1/4'
'-x, y+1/4, z-3/4'
'-z+1/2, -x+1/2, -y'
'-z, x+1/4, y-3/4'
'z+1/4, x-1/4, -y-1/2'
'z-1/4, -x, y-1/4'
'-y+1/2, -z+1/2, -x'
'y-1/4, -z, x-1/4'
'-y, z+1/4, x-3/4'
'y+1/4, z-1/4, -x-1/2'
'-y-1/4, -x+1/4, z'
'y, x, z-1/2'
'-y+1/4, x+1/2, -z-3/4'
'y+1/2, -x-1/4, -z-1/4'
'-x-1/4, -z+1/4, y'
'x+1/2, -z-1/4, -y-1/4'
'x, z, y-1/2'
'-x+1/4, z+1/2, -y-3/4'
'-z-1/4, -y+1/4, x'
'-z+1/4, y+1/2, -x-3/4'
'z+1/2, -y-1/4, -x-1/4'
'z, y, x-1/2'

loop_
_atom_site_label
_atom_site_type_symbol
_atom_site_fract_x
_atom_site_fract_y
_atom_site_fract_z
_atom_site_U_iso_or_equiv
_atom_site_adp_type
_atom_site_occupancy
_atom_site_site_symmetry_order
_atom_site_calc_flag
_atom_site_refinement_flags_posn
_atom_site_refinement_flags_adp
_atom_site_refinement_flags_occupancy
_atom_site_disorder_assembly
_atom_site_disorder_group
Co1 Co 0.500000 0.500000 0.500000 0.0171(4) Uani 1 6 d S T P . .
Yb Yb 0.500000 0.750000 0.500000 0.0213(2) Uani 1 6 d S T P . .
Co2 Co 0.625000 0.625000 0.625000 0.0411(6) Uani 1 12 d S T P . .
O2 O 0.48653(11) 0.57827(12) 0.52269(12) 0.0334(7) Uani 1 1 d . . . . .
O1W O 0.54331(19) 0.625000 0.625000 0.0548(14) Uani 1 2 d GS T P . .
H1W H 0.527834 0.635774 0.597439 0.082 Uiso 0.5 1 d G U P . .
C1 C 0.49127(18) 0.6229(2) 0.50336(16) 0.0276(12) Uani 1 1 d . . . . .
O1 O 0.49144(11) 0.66404(11) 0.53073(12) 0.0355(7) Uani 1 1 d . . . . .
C2 C 0.49748(18) 0.62950(17) 0.44536(17) 0.0401(11) Uani 1 1 d . . . . .
H2A H 0.529354 0.612133 0.433713 0.048 Uiso 1 1 calc R U . . .
H2B H 0.467916 0.613576 0.427304 0.048 Uiso 1 1 calc R U . . .
O3 O 0.500000 0.68328(11) 0.43328(11) 0.0307(10) Uani 1 2 d S T P . .
O2W O 0.4184(6) 0.625000 0.625000 0.052(4) Uani 0.3333 2 d S T P . .

loop_
_atom_site_aniso_label
_atom_site_aniso_U_11
_atom_site_aniso_U_22
_atom_site_aniso_U_33
_atom_site_aniso_U_23
_atom_site_aniso_U_13
_atom_site_aniso_U_12
Co1 0.0171(4) 0.0171(4) 0.0171(4) -0.0003(3) -0.0003(3) -0.0003(3)
Yb 0.0213(2) 0.0213(2) 0.0213(2) -0.00346(9) 0.00346(9) -0.00346(9)
Co2 0.0411(6) 0.0411(6) 0.0411(6) 0.000 0.000 0.000
O2 0.0369(17) 0.0280(17) 0.0354(17) 0.0014(14) 0.0036(15) 0.0004(13)
O1W 0.037(3) 0.085(4) 0.042(3) 0.007(3) 0.000 0.000
C1 0.024(2) 0.028(3) 0.031(3) -0.0027(18) 0.0001(16) -0.0023(17)
O1 0.0473(19) 0.0292(17) 0.0301(16) -0.0044(14) 0.0057(14) -0.0069(13)
C2 0.061(3) 0.026(2) 0.033(3) -0.005(2) 0.007(2) -0.005(2)
O3 0.044(2) 0.0238(13) 0.0238(13) -0.0019(17) 0.0050(12) -0.0050(12)
O2W 0.043(8) 0.071(10) 0.042(8) -0.011(8) 0.000 0.000

loop_
_atom_type_symbol
_atom_type_description
_atom_type_scat_dispersion_real
_atom_type_scat_dispersion_imag
_atom_type_scat_source
C C 0.0033 0.0016 'International Tables Vol C Tables 4.2.6.8 and 6.1.1.4'
H H 0.0000 0.0000 'International Tables Vol C Tables 4.2.6.8 and 6.1.1.4'
Co Co 0.3494 0.9721 'International Tables Vol C Tables 4.2.6.8 and 6.1.1.4'
O O 0.0106 0.0060 'International Tables Vol C Tables 4.2.6.8 and 6.1.1.4'
Yb Yb -0.3850 5.5486 'International Tables Vol C Tables 4.2.6.8 and 6.1.1.4'

loop_
_exptl_crystal_face_index_h
_exptl_crystal_face_index_k
_exptl_crystal_face_index_l
_exptl_crystal_face_perp_dist
1 -5 3 0.0432
5 -4 5 0.0425
-4 1 -5 0.0553
0 4 -5 0.0545
5 1 0 0.0377
-2 2 5 0.0581
-5 0 1 0.0535
2 -2 -5 0.0307
1 5 1 0.0466
0 5 -1 0.0504
-4 -3 -5 0.0463
3 3 5 0.0551
0 -5 -1 0.0479
-3 5 0 0.0495
0 5 2 0.0499

loop_
_geom_angle_atom_site_label_1
_geom_angle_atom_site_label_2
_geom_angle_atom_site_label_3
_geom_angle
_geom_angle_site_symmetry_1
_geom_angle_site_symmetry_3
_geom_angle_publ_flag
O2 Co1 O2 93.50(10) . 105_666 ?
O2 Co1 O2 86.50(10) 97_666 101_666 ?
O2 Co1 O2 93.50(10) 97_666 9 ?
O2 Co1 O2 180.00(15) . 97_666 ?
O2 Co1 O2 86.50(10) . 9 ?
O2 Co1 O2 86.50(10) 105_666 97_666 ?
O2 Co1 O2 86.50(10) 105_666 101_666 ?
O2 Co1 O2 86.50(10) . 5 ?
O2 Co1 O2 180.0 5 101_666 ?
O2 Co1 O2 93.50(10) 105_666 5 ?
O2 Co1 O2 180.00(5) 105_666 9 ?
O2 Co1 O2 93.50(10) 97_666 5 ?
O2 Co1 O2 86.50(10) 5 9 ?
O2 Co1 O2 93.50(10) . 101_666 ?
O2 Co1 O2 93.50(10) 101_666 9 ?
O1 Yb O1 86.41(14) . 13_456 ?
O1 Yb O1 129.58(15) 72_565 36_654 ?
O1 Yb O1 78.73(11) 72_565 42_644 ?
O1 Yb O1 78.73(11) . 54_465 ?
O1 Yb O1 78.73(11) 13_456 42_644 ?
O1 Yb O1 129.58(14) 13_456 54_465 ?
O1 Yb O1 144.72(14) 13_456 36_654 ?
O1 Yb O1 144.72(14) . 72_565 ?
O1 Yb O1 129.58(14) . 42_644 ?
O1 Yb O1 78.73(11) 13_456 72_565 ?
O1 Yb O1 144.72(14) 54_465 42_644 ?
O1 Yb O1 86.41(14) 54_465 72_565 ?
O1 Yb O1 86.41(14) 36_654 42_644 ?
O1 Yb O1 78.73(11) . 36_654 ?
O1 Yb O1 78.73(11) 54_465 36_654 ?
O1 Yb O3 136.80(7) . 36_654 ?
O1 Yb O3 64.79(7) 42_644 . ?
O1 Yb O3 72.36(7) 13_456 . ?
O1 Yb O3 136.80(7) 13_456 36_654 ?
O1 Yb O3 136.80(7) 36_654 54_465 ?
O1 Yb O3 72.36(7) 54_465 36_654 ?
O1 Yb O3 136.80(7) 72_565 . ?
O1 Yb O3 64.79(7) 72_565 36_654 ?
O1 Yb O3 72.36(7) 72_565 54_465 ?
O1 Yb O3 64.79(7) 36_654 36_654 ?
O1 Yb O3 64.79(7) . . ?
O1 Yb O3 72.36(7) 42_644 36_654 ?
O1 Yb O3 136.80(7) 54_465 . ?
O1 Yb O3 72.36(7) . 54_465 ?
O1 Yb O3 72.36(7) 36_654 . ?
O1 Yb O3 64.79(7) 13_456 54_465 ?
O1 Yb O3 64.79(7) 54_465 54_465 ?
O1 Yb O3 136.80(7) 42_644 54_465 ?
O3 Yb O3 120.0 36_654 54_465 ?
O3 Yb O3 120.0 36_654 . ?
O3 Yb O3 120.0 54_465 . ?
O1W Co2 O1W 180.0 5 54_465 ?
O1W Co2 O1W 90.0 9 54_465 ?
O1W Co2 O1W 90.0 5 . ?
O1W Co2 O1W 90.0 9 . ?
O1W Co2 O1W 180.0 82_546 9 ?
O1W Co2 O1W 90.0 82_546 54_465 ?
O1W Co2 O1W 90.0 82_546 26_654 ?
O1W Co2 O1W 90.0 26_654 54_465 ?
O1W Co2 O1W 90.0 9 26_654 ?
O1W Co2 O1W 90.0 82_546 . ?
O1W Co2 O1W 90.0 82_546 5 ?
O1W Co2 O1W 180.0 26_654 . ?
O1W Co2 O1W 90.0 9 5 ?
O1W Co2 O1W 90.0 26_654 5 ?
O1W Co2 O1W 90.0 54_465 . ?
C1 O2 Co1 137.8(3) . . ?
Co2 O1W H1W 117.6 . . ?
Co2 O1W H1W 118(5) . 52_465 ?
H1W O1W H1W 124.8 . 52_465 ?
O2 C1 O1 122.8(4) . . ?
O2 C1 C2 120.3(4) . . ?
O1 C1 C2 117.0(4) . . ?
C1 O1 Yb 126.5(3) . . ?
C1 C2 H2A 109.8 . . ?
C1 C2 H2B 109.8 . . ?
H2A C2 H2B 108.3 . . ?
O3 C2 C1 109.3(4) . . ?
O3 C2 H2A 109.8 . . ?
O3 C2 H2B 109.8 . . ?
C2 O3 Yb 122.3(2) 42_644 . ?
C2 O3 Yb 122.3(2) . . ?
C2 O3 C2 115.4(5) 42_644 . ?

loop_
_geom_bond_atom_site_label_1
_geom_bond_atom_site_label_2
_geom_bond_distance
_geom_bond_site_symmetry_2
_geom_bond_publ_flag
Co1 O2 2.102(3) . ?
Co1 O2 2.102(3) 101_666 ?
Co1 O2 2.102(3) 5 ?
Co1 O2 2.102(3) 105_666 ?
Co1 O2 2.102(3) 97_666 ?
Co1 O2 2.102(3) 9 ?
Yb O1 2.333(3) 13_456 ?
Yb O1 2.333(3) 42_644 ?
Yb O1 2.333(3) 36_654 ?
Yb O1 2.333(3) 54_465 ?
Yb O1 2.333(3) 72_565 ?
Yb O1 2.333(3) . ?
Yb O3 2.401(4) 36_654 ?
Yb O3 2.401(4) 54_465 ?
Yb O3 2.401(4) . ?
Co2 O1W 2.078(5) 82_546 ?
Co2 O1W 2.078(5) 54_465 ?
Co2 O1W 2.078(5) 5 ?
Co2 O1W 2.078(5) 9 ?
Co2 O1W 2.078(5) . ?
Co2 O1W 2.078(5) 26_654 ?
O2 C1 1.243(6) . ?
O1W H1W 0.8496 . ?
O1W H1W 0.85(10) 52_465 ?
C1 O1 1.257(5) . ?
C1 C2 1.493(6) . ?
C2 H2A 0.9700 . ?
C2 H2B 0.9700 . ?
C2 O3 1.404(5) . ?

loop_
_geom_torsion_atom_site_label_1
_geom_torsion_atom_site_label_2
_geom_torsion_atom_site_label_3
_geom_torsion_atom_site_label_4
_geom_torsion
_geom_torsion_site_symmetry_1
_geom_torsion_site_symmetry_2
_geom_torsion_site_symmetry_3
_geom_torsion_site_symmetry_4
_geom_torsion_publ_flag
Co1 O2 C1 O1 -162.8(3) . . . . ?
Co1 O2 C1 C2 16.8(7) . . . . ?
O2 C1 O1 Yb 180.0(3) . . . . ?
O2 C1 C2 O3 177.7(3) . . . . ?
C1 C2 O3 Yb 3.9(4) . . . . ?
C1 C2 O3 C2 -176.1(4) . . . 42_644 ?
O1 C1 C2 O3 -2.7(6) . . . . ?
C2 C1 O1 Yb 0.4(6) . . . . ?

loop_
_exptl_oxdiff_crystal_face_indexfrac_h
_exptl_oxdiff_crystal_face_indexfrac_k
_exptl_oxdiff_crystal_face_indexfrac_l
_exptl_oxdiff_crystal_face_x
_exptl_oxdiff_crystal_face_y
_exptl_oxdiff_crystal_face_z
0.9981 -4.9985 3.0003 0.0490 0.1563 0.0169
4.9951 -4.0008 5.0012 0.0002 0.1835 0.1318
-3.9962 1.0018 -5.0002 -0.0123 -0.0983 -0.1507
0.0014 3.9987 -4.9989 -0.1037 -0.1353 -0.0520
4.9966 0.9975 0.0021 -0.1064 0.0231 0.0914
-1.9992 1.9993 4.9969 0.1279 -0.0351 0.0898
-4.9967 0.0020 0.9973 0.1219 -0.0413 -0.0601
1.9992 -1.9993 -4.9969 -0.1279 0.0351 -0.0898
0.9998 4.9972 0.9992 -0.0166 -0.1093 0.0937
0.0008 4.9978 -1.0006 -0.0328 -0.1328 0.0384
-3.9967 -2.9964 -4.9994 -0.0008 0.0024 -0.1972
2.9974 2.9968 4.9990 0.0215 -0.0121 0.1812
-0.0005 -4.9976 -0.9987 -0.0041 0.1190 -0.0778
-3.0005 5.0000 -0.0001 0.0478 -0.1549 0.0102
-0.0003 5.0002 1.9998 0.0225 -0.1121 0.0975
